data_4516281
loop_
_publ_author_name
'Li, Jikun'
'Huang, Xianqiang'
'Yang, Song'
'Xu, Yanqing'
'Hu, Changwen'

_publ_section_title
;
 Controllable Synthesis, Characterization, and Catalytic Properties of
 Three Inorganic--Organic Hybrid Copper Vanadates in the Highly Selective
 Oxidation of Sulfides and Alcohols
;
_journal_issue 4
_journal_name_full 'Crystal Growth &amp; Design'
_journal_page_first 1907
_journal_paper_doi 10.1021/acs.cgd.5b00086
_journal_volume 15
_journal_year 2015
_chemical_formula_moiety 'C16 H24 Cu N8 O6 V2'
_chemical_formula_sum 'C16 H24 Cu N8 O6 V2'
_chemical_formula_weight 589.85
_space_group_IT_number 14
_space_group_name_Hall '-P 2yn'
_space_group_name_H-M_alt 'P 1 21/n 1'
_symmetry_cell_setting monoclinic
_symmetry_space_group_name_Hall '-P 2yn'
_symmetry_space_group_name_H-M 'P 1 21/n 1'
_atom_sites_solution_hydrogens geom
_atom_sites_solution_primary direct
_atom_sites_solution_secondary difmap
_audit_creation_method SHELXL-97
_cell_angle_alpha 90.00
_cell_angle_beta 95.0730(10)
_cell_angle_gamma 90.00
_cell_formula_units_Z 4
_cell_length_a 10.8254(3)
_cell_length_b 16.3599(4)
_cell_length_c 12.9484(3)
_cell_measurement_reflns_used 8649
_cell_measurement_temperature 296(2)
_cell_measurement_theta_max 28.09
_cell_measurement_theta_min 2.26
_cell_volume 2284.21(10)
_computing_cell_refinement 'Bruker SAINT'
_computing_data_collection 'Bruker APEX2'
_computing_data_reduction 'Bruker SAINT'
_computing_molecular_graphics 'Bruker SHELXTL'
_computing_publication_material 'Bruker SHELXTL'
_computing_structure_refinement 'SHELXL-97 (Sheldrick, 2008)'
_computing_structure_solution 'SHELXS-97 (Sheldrick, 2008)'
_diffrn_ambient_temperature 296(2)
_diffrn_measured_fraction_theta_full 1.000
_diffrn_measured_fraction_theta_max 1.000
_diffrn_measurement_device_type 'CCD area detector'
_diffrn_measurement_method 'phi and omega scans'
_diffrn_radiation_monochromator graphite
_diffrn_radiation_source 'fine-focus sealed tube'
_diffrn_radiation_type MoK\a
_diffrn_radiation_wavelength 0.71073
_diffrn_reflns_av_R_equivalents 0.0290
_diffrn_reflns_av_sigmaI/netI 0.0204
_diffrn_reflns_limit_h_max 13
_diffrn_reflns_limit_h_min -13
_diffrn_reflns_limit_k_max 19
_diffrn_reflns_limit_k_min -19
_diffrn_reflns_limit_l_max 15
_diffrn_reflns_limit_l_min -15
_diffrn_reflns_number 22799
_diffrn_reflns_theta_full 25.50
_diffrn_reflns_theta_max 25.50
_diffrn_reflns_theta_min 2.01
_exptl_absorpt_coefficient_mu 1.774
_exptl_absorpt_correction_T_max 0.7644
_exptl_absorpt_correction_T_min 0.6555
_exptl_absorpt_correction_type multi-scan
_exptl_absorpt_process_details sadabs
_exptl_crystal_colour blue
_exptl_crystal_density_diffrn 1.715
_exptl_crystal_density_method 'not measured'
_exptl_crystal_description block
_exptl_crystal_F_000 1196
_exptl_crystal_size_max 0.26
_exptl_crystal_size_mid 0.18
_exptl_crystal_size_min 0.16
_refine_diff_density_max 0.612
_refine_diff_density_min -0.268
_refine_diff_density_rms 0.055
_refine_ls_extinction_method none
_refine_ls_goodness_of_fit_ref 1.019
_refine_ls_hydrogen_treatment constr
_refine_ls_matrix_type full
_refine_ls_number_parameters 298
_refine_ls_number_reflns 4245
_refine_ls_number_restraints 0
_refine_ls_restrained_S_all 1.019
_refine_ls_R_factor_all 0.0331
_refine_ls_R_factor_gt 0.0266
_refine_ls_shift/su_max 0.001
_refine_ls_shift/su_mean 0.000
_refine_ls_structure_factor_coef Fsqd
_refine_ls_weighting_details 'calc w=1/[\s^2^(Fo^2^)+(0.0356P)^2^+1.5517P] where P=(Fo^2^+2Fc^2^)/3'
_refine_ls_weighting_scheme calc
_refine_ls_wR_factor_gt 0.0670
_refine_ls_wR_factor_ref 0.0703
_reflns_number_gt 3687
_reflns_number_total 4245
_reflns_threshold_expression >2sigma(I)
_cod_data_source_file cg5b00086_si_003.cif
_cod_data_source_block 1
_cod_depositor_comments
;
The following automatic conversions were performed:

data item '_symmetry_cell_setting' value 'Monoclinic' was changed to
'monoclinic' in accordance with the
/home/saulius/struct/COD-crude-data/automatic-downloads/DataCite-retrospective/ACS/depositions/lib/dictionaries/cif_core.dic
dictionary named 'cif_core.dic' version 2.4.2 last updated on
2011-04-26.

Automatic conversion script
Id: cif_fix_values 6909 2019-04-08 15:41:33Z antanas 
;
_cod_original_sg_symbol_Hall -P2yn
_cod_original_sg_symbol_H-M P2(1)/n
_cod_database_code 4516281

loop_
_symmetry_equiv_pos_as_xyz
'x, y, z'
'-x+1/2, y+1/2, -z+1/2'
'-x, -y, -z'
'x-1/2, -y-1/2, z-1/2'

loop_
_atom_site_label
_atom_site_type_symbol
_atom_site_fract_x
_atom_site_fract_y
_atom_site_fract_z
_atom_site_U_iso_or_equiv
_atom_site_adp_type
_atom_site_occupancy
_atom_site_symmetry_multiplicity
_atom_site_calc_flag
_atom_site_refinement_flags
Cu1 Cu 0.66466(3) 0.235131(17) 0.20053(2) 0.02745(9) Uani 1 1 d .
V1 V 0.47067(3) 0.06288(2) 0.32719(3) 0.02277(10) Uani 1 1 d .
V2 V 0.41010(3) 0.11705(2) 0.57742(3) 0.02312(10) Uani 1 1 d .
O1 O 0.56209(17) 0.13650(12) 0.29605(15) 0.0451(5) Uani 1 1 d .
O2 O 0.35794(18) 0.05553(11) 0.23512(15) 0.0463(5) Uani 1 1 d .
O3 O 0.40297(18) 0.08483(12) 0.44466(13) 0.0460(5) Uani 1 1 d .
O4 O 0.5109(2) 0.18949(15) 0.5969(2) 0.0717(7) Uani 1 1 d .
O5 O 0.27544(15) 0.15393(11) 0.60267(13) 0.0371(4) Uani 1 1 d .
O6 O 0.4451(2) 0.03137(13) 0.66008(15) 0.0571(6) Uani 1 1 d .
N1 N 0.67296(18) 0.31436(12) 0.32021(15) 0.0284(4) Uani 1 1 d .
N2 N 0.6449(2) 0.36814(13) 0.47131(15) 0.0339(5) Uani 1 1 d .
N3 N 0.82342(17) 0.18250(12) 0.25719(15) 0.0280(4) Uani 1 1 d .
N4 N 1.01748(18) 0.16191(13) 0.31547(15) 0.0336(5) Uani 1 1 d .
N5 N 0.50315(18) 0.28414(12) 0.14313(15) 0.0295(4) Uani 1 1 d .
N6 N 0.36339(19) 0.36950(13) 0.07480(16) 0.0362(5) Uani 1 1 d .
N7 N 0.66632(18) 0.16480(12) 0.07188(15) 0.0307(4) Uani 1 1 d .
N8 N 0.7314(2) 0.11741(13) -0.07214(16) 0.0423(6) Uani 1 1 d .
C1 C 0.7280(3) 0.38980(16) 0.3274(2) 0.0464(7) Uani 1 1 d .
H1 H 0.7703 0.4143 0.2762 0.056 Uiso 1 1 calc R
C2 C 0.7111(3) 0.42284(17) 0.4201(2) 0.0493(8) Uani 1 1 d .
H2 H 0.7394 0.4736 0.4445 0.059 Uiso 1 1 calc R
C3 C 0.6242(2) 0.30351(15) 0.40850(18) 0.0304(5) Uani 1 1 d .
H3 H 0.5808 0.2570 0.4253 0.036 Uiso 1 1 calc R
C4 C 0.6043(3) 0.37857(19) 0.5750(2) 0.0477(7) Uani 1 1 d .
H4A H 0.5400 0.4191 0.5731 0.072 Uiso 1 1 calc R
H4B H 0.6731 0.3959 0.6217 0.072 Uiso 1 1 calc R
H4C H 0.5729 0.3276 0.5985 0.072 Uiso 1 1 calc R
C5 C 0.8463(2) 0.10044(16) 0.2596(2) 0.0385(6) Uani 1 1 d .
H5 H 0.7886 0.0600 0.2399 0.046 Uiso 1 1 calc R
C6 C 0.9657(3) 0.08711(17) 0.2950(2) 0.0414(6) Uani 1 1 d .
H6 H 1.0049 0.0367 0.3037 0.050 Uiso 1 1 calc R
C7 C 0.9286(2) 0.21741(15) 0.29159(19) 0.0317(5) Uani 1 1 d .
H7 H 0.9398 0.2736 0.2984 0.038 Uiso 1 1 calc R
C8 C 1.1458(2) 0.1789(2) 0.3538(2) 0.0529(8) Uani 1 1 d .
H8A H 1.1694 0.2317 0.3298 0.079 Uiso 1 1 calc R
H8B H 1.1991 0.1379 0.3286 0.079 Uiso 1 1 calc R
H8C H 1.1534 0.1782 0.4282 0.079 Uiso 1 1 calc R
C9 C 0.3884(2) 0.24935(17) 0.1440(2) 0.0398(6) Uani 1 1 d .
H9 H 0.3724 0.1976 0.1694 0.048 Uiso 1 1 calc R
C10 C 0.3021(2) 0.30186(17) 0.1022(2) 0.0417(6) Uani 1 1 d .
H10 H 0.2169 0.2933 0.0937 0.050 Uiso 1 1 calc R
C11 C 0.4850(2) 0.35632(16) 0.1006(2) 0.0348(6) Uani 1 1 d .
H11 H 0.5477 0.3934 0.0897 0.042 Uiso 1 1 calc R
C12 C 0.3055(3) 0.4430(2) 0.0282(3) 0.0622(9) Uani 1 1 d .
H12A H 0.2485 0.4279 -0.0297 0.093 Uiso 1 1 calc R
H12B H 0.3683 0.4782 0.0049 0.093 Uiso 1 1 calc R
H12C H 0.2615 0.4712 0.0787 0.093 Uiso 1 1 calc R
C13 C 0.5743(3) 0.11805(18) 0.0220(2) 0.0477(7) Uani 1 1 d .
H13 H 0.4971 0.1079 0.0457 0.057 Uiso 1 1 calc R
C14 C 0.6137(3) 0.08909(18) -0.0671(2) 0.0513(8) Uani 1 1 d .
H14 H 0.5691 0.0561 -0.1156 0.062 Uiso 1 1 calc R
C15 C 0.7590(3) 0.16299(15) 0.01313(19) 0.0360(6) Uani 1 1 d .
H15 H 0.8341 0.1898 0.0285 0.043 Uiso 1 1 calc R
C16 C 0.8128(4) 0.1029(2) -0.1554(3) 0.0743(12) Uani 1 1 d .
H16A H 0.7683 0.0728 -0.2104 0.112 Uiso 1 1 calc R
H16B H 0.8840 0.0720 -0.1285 0.112 Uiso 1 1 calc R
H16C H 0.8393 0.1543 -0.1815 0.112 Uiso 1 1 calc R

loop_
_atom_site_aniso_label
_atom_site_aniso_U_11
_atom_site_aniso_U_22
_atom_site_aniso_U_33
_atom_site_aniso_U_23
_atom_site_aniso_U_13
_atom_site_aniso_U_12
Cu1 0.02562(16) 0.02875(16) 0.02691(16) -0.00608(12) -0.00368(11) 0.00756(11)
V1 0.0270(2) 0.0217(2) 0.01978(19) 0.00094(15) 0.00309(15) 0.00365(15)
V2 0.0228(2) 0.01981(19) 0.0277(2) -0.00141(15) 0.00793(15) 0.00206(15)
O1 0.0385(11) 0.0446(11) 0.0530(12) 0.0094(9) 0.0079(9) -0.0094(8)
O2 0.0497(12) 0.0411(11) 0.0447(11) -0.0060(9) -0.0151(9) 0.0004(9)
O3 0.0562(12) 0.0539(12) 0.0298(9) -0.0015(9) 0.0147(9) 0.0142(10)
O4 0.0488(13) 0.0639(15) 0.106(2) -0.0346(14) 0.0287(13) -0.0297(11)
O5 0.0325(9) 0.0446(11) 0.0354(9) 0.0036(8) 0.0097(7) 0.0136(8)
O6 0.0852(16) 0.0472(12) 0.0410(11) 0.0139(9) 0.0177(10) 0.0399(11)
N1 0.0326(11) 0.0256(10) 0.0270(10) -0.0028(8) 0.0029(8) 0.0035(8)
N2 0.0414(12) 0.0338(11) 0.0273(10) -0.0055(9) 0.0071(9) -0.0005(9)
N3 0.0274(10) 0.0266(10) 0.0291(10) -0.0017(8) -0.0018(8) 0.0042(8)
N4 0.0264(11) 0.0437(13) 0.0299(11) 0.0010(9) -0.0020(8) 0.0057(9)
N5 0.0252(10) 0.0289(11) 0.0341(11) 0.0007(9) 0.0007(8) 0.0046(8)
N6 0.0324(11) 0.0395(12) 0.0358(11) 0.0016(10) -0.0014(9) 0.0139(9)
N7 0.0328(11) 0.0284(11) 0.0299(10) -0.0044(8) -0.0031(9) 0.0037(8)
N8 0.0674(16) 0.0286(11) 0.0319(12) -0.0038(9) 0.0108(11) -0.0035(11)
C1 0.070(2) 0.0297(14) 0.0428(15) -0.0039(12) 0.0249(14) -0.0078(13)
C2 0.072(2) 0.0315(14) 0.0473(17) -0.0126(13) 0.0217(15) -0.0140(14)
C3 0.0325(13) 0.0293(13) 0.0294(12) -0.0045(10) 0.0035(10) -0.0017(10)
C4 0.0571(18) 0.0553(18) 0.0321(14) -0.0118(13) 0.0124(13) -0.0035(14)
C5 0.0396(15) 0.0268(13) 0.0476(15) 0.0008(12) -0.0047(12) 0.0005(11)
C6 0.0426(16) 0.0322(14) 0.0484(16) 0.0042(12) -0.0015(12) 0.0123(12)
C7 0.0305(13) 0.0296(13) 0.0341(13) -0.0011(10) -0.0018(10) 0.0019(10)
C8 0.0279(14) 0.074(2) 0.0550(18) -0.0029(16) -0.0072(13) 0.0027(14)
C9 0.0300(14) 0.0347(14) 0.0540(17) 0.0031(12) -0.0003(12) -0.0009(11)
C10 0.0237(13) 0.0465(16) 0.0536(17) -0.0035(13) -0.0039(11) 0.0018(11)
C11 0.0294(13) 0.0336(14) 0.0419(14) 0.0059(11) 0.0056(11) 0.0050(10)
C12 0.058(2) 0.058(2) 0.069(2) 0.0176(17) -0.0029(17) 0.0308(16)
C13 0.0386(15) 0.0472(17) 0.0568(18) -0.0209(14) 0.0004(13) -0.0054(13)
C14 0.062(2) 0.0438(17) 0.0459(17) -0.0201(14) -0.0071(14) -0.0044(15)
C15 0.0450(15) 0.0293(13) 0.0339(13) -0.0035(11) 0.0040(11) -0.0027(11)
C16 0.119(3) 0.058(2) 0.052(2) -0.0169(17) 0.042(2) -0.017(2)

loop_
_atom_type_symbol
_atom_type_description
_atom_type_scat_dispersion_real
_atom_type_scat_dispersion_imag
_atom_type_scat_source
C C 0.0033 0.0016 'International Tables Vol C Tables 4.2.6.8 and 6.1.1.4'
H H 0.0000 0.0000 'International Tables Vol C Tables 4.2.6.8 and 6.1.1.4'
N N 0.0061 0.0033 'International Tables Vol C Tables 4.2.6.8 and 6.1.1.4'
O O 0.0106 0.0060 'International Tables Vol C Tables 4.2.6.8 and 6.1.1.4'
V V 0.3005 0.5294 'International Tables Vol C Tables 4.2.6.8 and 6.1.1.4'
Cu Cu 0.3201 1.2651 'International Tables Vol C Tables 4.2.6.8 and 6.1.1.4'

loop_
_geom_angle_atom_site_label_1
_geom_angle_atom_site_label_2
_geom_angle_atom_site_label_3
_geom_angle
_geom_angle_site_symmetry_3
N3 Cu1 N5 178.10(8) .
N3 Cu1 N1 90.94(8) .
N5 Cu1 N1 90.34(8) .
N3 Cu1 N7 89.28(8) .
N5 Cu1 N7 89.61(8) .
N1 Cu1 N7 173.76(8) .
N3 Cu1 O1 86.71(7) .
N5 Cu1 O1 91.85(7) .
N1 Cu1 O1 91.59(7) .
N7 Cu1 O1 94.65(8) .
O1 V1 O2 107.72(10) .
O1 V1 O3 111.49(10) .
O2 V1 O3 107.49(10) .
O1 V1 O6 110.06(11) 3_656
O2 V1 O6 110.20(10) 3_656
O3 V1 O6 109.83(9) 3_656
O4 V2 O5 107.42(11) .
O4 V2 O6 112.24(13) .
O5 V2 O6 108.37(9) .
O4 V2 O3 109.67(11) .
O5 V2 O3 109.64(9) .
O6 V2 O3 109.45(9) .
V1 O1 Cu1 162.63(12) .
V1 O3 V2 153.02(13) .
V2 O6 V1 144.17(12) 3_656
C3 N1 C1 105.6(2) .
C3 N1 Cu1 126.03(16) .
C1 N1 Cu1 128.39(17) .
C3 N2 C2 106.9(2) .
C3 N2 C4 127.0(2) .
C2 N2 C4 126.0(2) .
C7 N3 C5 105.6(2) .
C7 N3 Cu1 128.78(16) .
C5 N3 Cu1 125.39(17) .
C7 N4 C6 106.8(2) .
C7 N4 C8 126.3(2) .
C6 N4 C8 126.9(2) .
C11 N5 C9 106.0(2) .
C11 N5 Cu1 127.54(17) .
C9 N5 Cu1 126.41(17) .
C11 N6 C10 107.2(2) .
C11 N6 C12 127.5(3) .
C10 N6 C12 125.3(2) .
C15 N7 C13 106.0(2) .
C15 N7 Cu1 123.53(17) .
C13 N7 Cu1 130.17(18) .
C15 N8 C14 106.9(2) .
C15 N8 C16 126.0(3) .
C14 N8 C16 127.1(3) .
C2 C1 N1 109.3(2) .
C2 C1 H1 125.3 .
N1 C1 H1 125.3 .
C1 C2 N2 106.9(2) .
C1 C2 H2 126.5 .
N2 C2 H2 126.5 .
N1 C3 N2 111.3(2) .
N1 C3 H3 124.4 .
N2 C3 H3 124.4 .
N2 C4 H4A 109.5 .
N2 C4 H4B 109.5 .
H4A C4 H4B 109.5 .
N2 C4 H4C 109.5 .
H4A C4 H4C 109.5 .
H4B C4 H4C 109.5 .
C6 C5 N3 109.4(2) .
C6 C5 H5 125.3 .
N3 C5 H5 125.3 .
C5 C6 N4 106.6(2) .
C5 C6 H6 126.7 .
N4 C6 H6 126.7 .
N3 C7 N4 111.5(2) .
N3 C7 H7 124.3 .
N4 C7 H7 124.3 .
N4 C8 H8A 109.5 .
N4 C8 H8B 109.5 .
H8A C8 H8B 109.5 .
N4 C8 H8C 109.5 .
H8A C8 H8C 109.5 .
H8B C8 H8C 109.5 .
C10 C9 N5 109.2(2) .
C10 C9 H9 125.4 .
N5 C9 H9 125.4 .
C9 C10 N6 106.7(2) .
C9 C10 H10 126.6 .
N6 C10 H10 126.6 .
N5 C11 N6 110.8(2) .
N5 C11 H11 124.6 .
N6 C11 H11 124.6 .
N6 C12 H12A 109.5 .
N6 C12 H12B 109.5 .
H12A C12 H12B 109.5 .
N6 C12 H12C 109.5 .
H12A C12 H12C 109.5 .
H12B C12 H12C 109.5 .
C14 C13 N7 109.1(3) .
C14 C13 H13 125.5 .
N7 C13 H13 125.5 .
C13 C14 N8 106.8(2) .
C13 C14 H14 126.6 .
N8 C14 H14 126.6 .
N7 C15 N8 111.3(2) .
N7 C15 H15 124.4 .
N8 C15 H15 124.4 .
N8 C16 H16A 109.5 .
N8 C16 H16B 109.5 .
H16A C16 H16B 109.5 .
N8 C16 H16C 109.5 .
H16A C16 H16C 109.5 .
H16B C16 H16C 109.5 .

loop_
_geom_bond_atom_site_label_1
_geom_bond_atom_site_label_2
_geom_bond_distance
_geom_bond_site_symmetry_2
Cu1 N3 2.0025(19) .
Cu1 N5 2.0056(19) .
Cu1 N1 2.0162(19) .
Cu1 N7 2.0260(19) .
Cu1 O1 2.3684(18) .
V1 O1 1.6319(18) .
V1 O2 1.6333(18) .
V1 O3 1.7824(17) .
V1 O6 1.7917(18) 3_656
V2 O4 1.615(2) .
V2 O5 1.6372(16) .
V2 O6 1.7838(19) .
V2 O3 1.7933(18) .
O6 V1 1.7917(18) 3_656
N1 C3 1.313(3) .
N1 C1 1.370(3) .
N2 C3 1.341(3) .
N2 C2 1.355(3) .
N2 C4 1.460(3) .
N3 C7 1.316(3) .
N3 C5 1.365(3) .
N4 C7 1.339(3) .
N4 C6 1.362(3) .
N4 C8 1.460(3) .
N5 C11 1.311(3) .
N5 C9 1.368(3) .
N6 C11 1.347(3) .
N6 C10 1.354(4) .
N6 C12 1.462(3) .
N7 C15 1.312(3) .
N7 C13 1.371(3) .
N8 C15 1.344(3) .
N8 C14 1.362(4) .
N8 C16 1.471(4) .
C1 C2 1.343(4) .
C1 H1 0.9300 .
C2 H2 0.9300 .
C3 H3 0.9300 .
C4 H4A 0.9600 .
C4 H4B 0.9600 .
C4 H4C 0.9600 .
C5 C6 1.350(4) .
C5 H5 0.9300 .
C6 H6 0.9300 .
C7 H7 0.9300 .
C8 H8A 0.9600 .
C8 H8B 0.9600 .
C8 H8C 0.9600 .
C9 C10 1.347(4) .
C9 H9 0.9300 .
C10 H10 0.9300 .
C11 H11 0.9300 .
C12 H12A 0.9600 .
C12 H12B 0.9600 .
C12 H12C 0.9600 .
C13 C14 1.351(4) .
C13 H13 0.9300 .
C14 H14 0.9300 .
C15 H15 0.9300 .
C16 H16A 0.9600 .
C16 H16B 0.9600 .
C16 H16C 0.9600 .
